data_7124228
loop_
_publ_author_name
'Hill, Anthony'
'Frogley, Benjamin'

_publ_section_title
;
 Tungsten-Platinum \m-Carbido and \m-Methylidyne Complexes
;
_journal_name_full 'Chemical Communications'
_journal_paper_doi 10.1039/C9CC06472A
_journal_year 2019
_chemical_formula_moiety 'C36 H46 B2 N12 O4 Pt W2, C2 H3 N'
_chemical_formula_sum 'C38 H49 B2 N13 O4 Pt W2'
_chemical_formula_weight 1336.31
_space_group_crystal_system triclinic
_space_group_IT_number 2
_space_group_name_Hall '-P 1'
_space_group_name_H-M_alt 'P -1'
_symmetry_space_group_name_Hall '-P 1'
_symmetry_space_group_name_H-M 'P -1'
_atom_sites_solution_hydrogens geom
_audit_creation_method SHELXL-2014/7
_audit_update_record
;
2019-08-05 deposited with the CCDC.    2019-09-23 downloaded from the CCDC.
;
_cell_angle_alpha 70.976(5)
_cell_angle_beta 89.192(4)
_cell_angle_gamma 80.546(4)
_cell_formula_units_Z 2
_cell_length_a 10.5256(5)
_cell_length_b 12.7095(7)
_cell_length_c 17.9699(8)
_cell_measurement_reflns_used 6550
_cell_measurement_temperature 150.0(1)
_cell_measurement_theta_max 70.5300
_cell_measurement_theta_min 4.8940
_cell_volume 2239.8(2)
_computing_cell_refinement 'CrysAlisPro 1.171.40.36a (Rigaku OD, 2018)'
_computing_data_collection 'CrysAlisPro 1.171.40.36a (Rigaku OD, 2018)'
_computing_data_reduction 'CrysAlisPro 1.171.40.36a (Rigaku OD, 2018)'
_computing_structure_refinement 'SHELXL-2014/7 (Sheldrick, 2014)'
_computing_structure_solution 'SHELXT-2014/7 (Sheldrick, 2014)'
_diffrn_ambient_temperature 150.0(1)
_diffrn_detector_area_resol_mean 8.1297
_diffrn_measured_fraction_theta_full 0.991
_diffrn_measured_fraction_theta_max 0.991
_diffrn_measurement_device_type 'SuperNova, Dual, Cu at home/near, EosS2'
_diffrn_measurement_method '\w scans'
_diffrn_radiation_type CuK\a
_diffrn_radiation_wavelength 1.54184
_diffrn_reflns_av_R_equivalents 0.0233
_diffrn_reflns_av_unetI/netI 0.0381
_diffrn_reflns_Laue_measured_fraction_full 0.991
_diffrn_reflns_Laue_measured_fraction_max 0.991
_diffrn_reflns_limit_h_max 9
_diffrn_reflns_limit_h_min -12
_diffrn_reflns_limit_k_max 12
_diffrn_reflns_limit_k_min -15
_diffrn_reflns_limit_l_max 21
_diffrn_reflns_limit_l_min -21
_diffrn_reflns_number 12461
_diffrn_reflns_point_group_measured_fraction_full 0.991
_diffrn_reflns_point_group_measured_fraction_max 0.991
_diffrn_reflns_theta_full 66.596
_diffrn_reflns_theta_max 66.596
_diffrn_reflns_theta_min 3.732
_diffrn_source 'micro-focus sealed X-ray tube'
_exptl_absorpt_coefficient_mu 15.448
_exptl_absorpt_correction_T_max 1.00000
_exptl_absorpt_correction_T_min 0.91132
_exptl_absorpt_correction_type multi-scan
_exptl_absorpt_process_details
;
CrysAlisPro 1.171.40.36a (Rigaku Oxford Diffraction, 2018)
Empirical absorption correction using spherical harmonics,
 implemented in SCALE3 ABSPACK scaling algorithm.
;
_exptl_crystal_colour orange
_exptl_crystal_density_diffrn 1.981
_exptl_crystal_description needle
_exptl_crystal_F_000 1272
_exptl_crystal_size_max 0.074
_exptl_crystal_size_mid 0.059
_exptl_crystal_size_min 0.024
_refine_diff_density_max 3.352
_refine_diff_density_min -3.180
_refine_diff_density_rms 0.152
_refine_ls_extinction_method none
_refine_ls_goodness_of_fit_ref 1.029
_refine_ls_hydrogen_treatment constr
_refine_ls_matrix_type full
_refine_ls_number_parameters 554
_refine_ls_number_reflns 7842
_refine_ls_number_restraints 0
_refine_ls_restrained_S_all 1.029
_refine_ls_R_factor_all 0.0447
_refine_ls_R_factor_gt 0.0390
_refine_ls_shift/su_max 0.001
_refine_ls_shift/su_mean 0.000
_refine_ls_structure_factor_coef Fsqd
_refine_ls_weighting_details 'w=1/[\s^2^(Fo^2^)+(0.0382P)^2^+15.8535P] where P=(Fo^2^+2Fc^2^)/3'
_refine_ls_weighting_scheme calc
_refine_ls_wR_factor_gt 0.0924
_refine_ls_wR_factor_ref 0.0959
_reflns_Friedel_coverage 0.000
_reflns_number_gt 6960
_reflns_number_total 7842
_reflns_threshold_expression 'I > 2\s(I)'
_cod_data_source_file c9cc06472a2.cif
_cod_data_source_block Compound_4
_cod_database_code 7124228
_shelx_shelxl_version_number 2014/7
_shelx_space_group_comment
;
The symmetry employed for this shelxl refinement is uniquely defined
by the following loop, which should always be used as a source of
symmetry information in preference to the above space-group names.
They are only intended as comments.
;

loop_
_space_group_symop_operation_xyz
'x, y, z'
'-x, -y, -z'

loop_
_atom_site_label
_atom_site_type_symbol
_atom_site_fract_x
_atom_site_fract_y
_atom_site_fract_z
_atom_site_U_iso_or_equiv
_atom_site_adp_type
_atom_site_occupancy
_atom_site_site_symmetry_order
_atom_site_calc_flag
_atom_site_refinement_flags_posn
_atom_site_refinement_flags_adp
W2 W 0.07316(3) 0.67241(3) 0.14937(2) 0.02549(9) Uani 1 1 d . .
W1 W 0.47110(3) 0.36616(3) 0.32460(2) 0.02805(9) Uani 1 1 d . .
Pt1 Pt 0.25343(3) 0.50460(3) 0.24751(2) 0.03806(10) Uani 1 1 d . .
N11 N -0.0503(5) 0.5812(5) 0.1010(3) 0.0256(11) Uani 1 1 d . .
N12 N -0.1681(5) 0.6359(5) 0.0642(3) 0.0263(12) Uani 1 1 d . .
O3 O 0.3262(5) 0.5847(6) 0.0794(4) 0.0501(15) Uani 1 1 d . .
N9 N 0.0243(5) 0.8050(5) 0.0297(3) 0.0283(12) Uani 1 1 d . .
O1 O 0.5555(6) 0.3846(5) 0.1519(3) 0.0484(14) Uani 1 1 d . .
N10 N -0.0971(5) 0.8205(5) -0.0043(3) 0.0266(12) Uani 1 1 d . .
N3 N 0.6798(6) 0.3627(5) 0.3580(4) 0.0337(13) Uani 1 1 d . .
O4 O 0.2410(6) 0.8292(5) 0.1919(4) 0.0478(15) Uani 1 1 d . .
N2 N 0.6153(6) 0.1261(5) 0.4336(4) 0.0321(13) Uani 1 1 d . .
N7 N -0.1143(5) 0.7723(5) 0.1706(3) 0.0288(12) Uani 1 1 d . .
N1 N 0.5452(6) 0.1797(5) 0.3638(3) 0.0298(12) Uani 1 1 d . .
C2 C 0.0811(7) 0.5899(6) 0.2596(5) 0.0334(16) Uani 1 1 d . .
H2 H 0.0276 0.5895 0.3012 0.040 Uiso 1 1 calc R U
N4 N 0.7378(6) 0.2818(6) 0.4245(4) 0.0350(14) Uani 1 1 d . .
N8 N -0.2187(5) 0.7939(5) 0.1200(3) 0.0300(13) Uani 1 1 d . .
N5 N 0.4535(6) 0.3394(5) 0.4529(4) 0.0317(13) Uani 1 1 d . .
N6 N 0.5446(6) 0.2631(5) 0.5064(3) 0.0308(13) Uani 1 1 d . .
O2 O 0.4500(7) 0.6289(6) 0.2704(5) 0.066(2) Uani 1 1 d . .
C25 C -0.1018(7) 0.8884(6) -0.0797(4) 0.0303(15) Uani 1 1 d . .
C5 C 0.2350(7) 0.6056(6) 0.1138(4) 0.0320(15) Uani 1 1 d . .
C6 C 0.1772(7) 0.7747(6) 0.1760(4) 0.0333(16) Uani 1 1 d . .
C35 C -0.2312(7) 0.5638(7) 0.0455(4) 0.0333(16) Uani 1 1 d . .
C4 C 0.4407(7) 0.5318(6) 0.2894(5) 0.0334(16) Uani 1 1 d . .
C26 C -0.2174(8) 0.9142(6) -0.1337(4) 0.0359(16) Uani 1 1 d . .
H26A H -0.2466 0.8452 -0.1306 0.054 Uiso 1 1 calc R U
H26B H -0.1952 0.9509 -0.1868 0.054 Uiso 1 1 calc R U
H26C H -0.2848 0.9629 -0.1186 0.054 Uiso 1 1 calc R U
C24 C 0.0170(7) 0.9199(6) -0.0949(4) 0.0343(16) Uani 1 1 d . .
H24 H 0.0419 0.9675 -0.1421 0.041 Uiso 1 1 calc R U
C33 C -0.0412(7) 0.4733(6) 0.1039(4) 0.0280(14) Uani 1 1 d . .
C8 C 0.5327(7) 0.0975(7) 0.3338(5) 0.0356(16) Uani 1 1 d . .
C7 C 0.4603(10) 0.1204(7) 0.2567(5) 0.049(2) Uani 1 1 d . .
H7A H 0.3693 0.1288 0.2648 0.074 Uiso 1 1 calc R U
H7B H 0.4858 0.0585 0.2372 0.074 Uiso 1 1 calc R U
H7C H 0.4797 0.1886 0.2191 0.074 Uiso 1 1 calc R U
C20 C 0.5182(8) 0.2657(7) 0.5795(4) 0.0368(17) Uani 1 1 d . .
C13 C 0.7689(7) 0.4246(7) 0.3253(5) 0.0376(17) Uani 1 1 d . .
C19 C 0.4095(8) 0.3436(8) 0.5734(5) 0.0438(19) Uani 1 1 d . .
H19 H 0.3685 0.3629 0.6145 0.053 Uiso 1 1 calc R U
C10 C 0.6459(7) 0.0148(6) 0.4463(5) 0.0336(16) Uani 1 1 d . .
C34 C -0.1519(7) 0.4595(6) 0.0699(4) 0.0326(15) Uani 1 1 d . .
H34 H -0.1695 0.3930 0.0645 0.039 Uiso 1 1 calc R U
C30 C -0.3213(8) 0.8454(7) 0.1474(5) 0.0401(18) Uani 1 1 d . .
C28 C -0.1530(8) 0.8117(7) 0.2289(5) 0.0389(17) Uani 1 1 d . .
C29 C -0.2835(9) 0.8591(7) 0.2165(5) 0.046(2) Uani 1 1 d . .
H29 H -0.3342 0.8928 0.2480 0.056 Uiso 1 1 calc R U
C1 C 0.3057(7) 0.3343(6) 0.3019(5) 0.0388(18) Uani 1 1 d . .
H1 H 0.2672 0.2706 0.3114 0.047 Uiso 1 1 calc R U
C22 C 0.2295(8) 0.8768(7) -0.0129(5) 0.0447(19) Uani 1 1 d . .
H22A H 0.2343 0.9095 0.0280 0.067 Uiso 1 1 calc R U
H22B H 0.2602 0.9241 -0.0606 0.067 Uiso 1 1 calc R U
H22C H 0.2819 0.8032 0.0026 0.067 Uiso 1 1 calc R U
C9 C 0.5941(7) -0.0058(6) 0.3829(5) 0.0343(16) Uani 1 1 d . .
H9 H 0.5996 -0.0752 0.3751 0.041 Uiso 1 1 calc R U
C23 C 0.0927(7) 0.8669(6) -0.0262(5) 0.0335(16) Uani 1 1 d . .
C32 C 0.0711(7) 0.3835(7) 0.1391(5) 0.0390(17) Uani 1 1 d . .
H32A H 0.1493 0.4108 0.1203 0.058 Uiso 1 1 calc R U
H32B H 0.0650 0.3184 0.1242 0.058 Uiso 1 1 calc R U
H32C H 0.0716 0.3632 0.1954 0.058 Uiso 1 1 calc R U
C3 C 0.5240(7) 0.3787(6) 0.2144(5) 0.0347(17) Uani 1 1 d . .
C36 C -0.3632(7) 0.5987(7) 0.0069(5) 0.0436(19) Uani 1 1 d . .
H36A H -0.4198 0.6351 0.0369 0.065 Uiso 1 1 calc R U
H36B H -0.3951 0.5333 0.0045 0.065 Uiso 1 1 calc R U
H36C H -0.3596 0.6502 -0.0455 0.065 Uiso 1 1 calc R U
C11 C 0.7176(8) -0.0685(7) 0.5186(5) 0.0446(19) Uani 1 1 d . .
H11A H 0.8054 -0.0568 0.5187 0.067 Uiso 1 1 calc R U
H11B H 0.7158 -0.1438 0.5187 0.067 Uiso 1 1 calc R U
H11C H 0.6777 -0.0583 0.5646 0.067 Uiso 1 1 calc R U
C27 C -0.0691(10) 0.8087(9) 0.2964(5) 0.055(2) Uani 1 1 d . .
H27A H -0.0632 0.7367 0.3369 0.082 Uiso 1 1 calc R U
H27B H -0.1058 0.8673 0.3170 0.082 Uiso 1 1 calc R U
H27C H 0.0154 0.8204 0.2784 0.082 Uiso 1 1 calc R U
C14 C 0.8827(8) 0.3849(8) 0.3702(6) 0.047(2) Uani 1 1 d . .
H14 H 0.9592 0.4136 0.3597 0.056 Uiso 1 1 calc R U
C21 C 0.6026(9) 0.1930(8) 0.6503(5) 0.047(2) Uani 1 1 d . .
H21A H 0.6245 0.1178 0.6480 0.071 Uiso 1 1 calc R U
H21B H 0.5572 0.1910 0.6974 0.071 Uiso 1 1 calc R U
H21C H 0.6799 0.2237 0.6508 0.071 Uiso 1 1 calc R U
C18 C 0.3720(8) 0.3885(8) 0.4943(5) 0.0420(19) Uani 1 1 d . .
B1 B 0.6605(8) 0.1965(7) 0.4795(5) 0.0324(18) Uani 1 1 d . .
H1A H 0.7150 0.1471 0.5253 0.039 Uiso 1 1 calc R U
C31 C -0.4534(8) 0.8761(9) 0.1082(6) 0.057(3) Uani 1 1 d . .
H31A H -0.4477 0.9149 0.0530 0.086 Uiso 1 1 calc R U
H31B H -0.5081 0.9243 0.1313 0.086 Uiso 1 1 calc R U
H31C H -0.4888 0.8087 0.1153 0.086 Uiso 1 1 calc R U
C12 C 0.7442(8) 0.5239(7) 0.2508(5) 0.0447(19) Uani 1 1 d . .
H12A H 0.6991 0.5043 0.2125 0.067 Uiso 1 1 calc R U
H12B H 0.8249 0.5443 0.2307 0.067 Uiso 1 1 calc R U
H12C H 0.6929 0.5866 0.2617 0.067 Uiso 1 1 calc R U
B2 B -0.2049(7) 0.7635(7) 0.0443(5) 0.0293(17) Uani 1 1 d . .
H2A H -0.2866 0.7900 0.0133 0.035 Uiso 1 1 calc R U
C15 C 0.8611(7) 0.2960(8) 0.4325(5) 0.044(2) Uani 1 1 d . .
C16 C 0.9483(9) 0.2200(10) 0.5012(7) 0.065(3) Uani 1 1 d . .
H16A H 0.9090 0.2214 0.5495 0.098 Uiso 1 1 calc R U
H16B H 1.0295 0.2458 0.4984 0.098 Uiso 1 1 calc R U
H16C H 0.9619 0.1442 0.4995 0.098 Uiso 1 1 calc R U
C17 C 0.2598(10) 0.4790(10) 0.4573(6) 0.066(3) Uani 1 1 d . .
H17A H 0.2905 0.5440 0.4225 0.099 Uiso 1 1 calc R U
H17B H 0.2116 0.4995 0.4977 0.099 Uiso 1 1 calc R U
H17C H 0.2053 0.4517 0.4279 0.099 Uiso 1 1 calc R U
C50 C 0.0272(14) 0.8847(12) -0.2994(7) 0.078(3) Uani 1 1 d . .
C51 C 0.1527(12) 0.8248(12) -0.2654(8) 0.081(4) Uani 1 1 d . .
H51A H 0.2121 0.8268 -0.3067 0.121 Uiso 1 1 calc R U
H51B H 0.1467 0.7478 -0.2362 0.121 Uiso 1 1 calc R U
H51C H 0.1826 0.8601 -0.2308 0.121 Uiso 1 1 calc R U
N13 N -0.0708(17) 0.9288(17) -0.3241(10) 0.152(7) Uani 1 1 d . .

loop_
_atom_site_aniso_label
_atom_site_aniso_U_11
_atom_site_aniso_U_22
_atom_site_aniso_U_33
_atom_site_aniso_U_23
_atom_site_aniso_U_13
_atom_site_aniso_U_12
W2 0.01997(15) 0.02568(16) 0.02832(16) -0.00737(12) -0.00769(11) 0.00081(12)
W1 0.02657(16) 0.02765(17) 0.02596(16) -0.00698(12) -0.00834(12) 0.00355(12)
Pt1 0.02996(16) 0.04055(19) 0.03501(17) -0.00698(14) -0.01211(13) 0.00821(13)
N11 0.020(3) 0.027(3) 0.027(3) -0.007(2) -0.007(2) 0.001(2)
N12 0.020(3) 0.029(3) 0.029(3) -0.009(2) -0.008(2) -0.003(2)
O3 0.033(3) 0.064(4) 0.047(3) -0.017(3) 0.002(3) 0.006(3)
N9 0.024(3) 0.030(3) 0.028(3) -0.006(2) -0.005(2) -0.002(2)
O1 0.058(4) 0.058(4) 0.031(3) -0.018(3) 0.000(3) -0.008(3)
N10 0.024(3) 0.026(3) 0.025(3) -0.005(2) -0.010(2) 0.003(2)
N3 0.029(3) 0.036(3) 0.035(3) -0.011(3) -0.006(3) 0.000(3)
O4 0.049(3) 0.039(3) 0.056(4) -0.016(3) -0.023(3) -0.010(3)
N2 0.031(3) 0.031(3) 0.029(3) -0.008(3) -0.007(2) 0.008(3)
N7 0.026(3) 0.028(3) 0.030(3) -0.011(2) -0.004(2) 0.006(2)
N1 0.032(3) 0.025(3) 0.026(3) -0.004(2) -0.010(2) 0.003(2)
C2 0.022(3) 0.037(4) 0.038(4) -0.012(3) -0.005(3) 0.003(3)
N4 0.022(3) 0.042(4) 0.036(3) -0.012(3) -0.012(2) 0.005(3)
N8 0.021(3) 0.033(3) 0.031(3) -0.008(3) -0.001(2) 0.005(2)
N5 0.031(3) 0.033(3) 0.029(3) -0.012(3) -0.007(2) 0.006(3)
N6 0.031(3) 0.034(3) 0.026(3) -0.011(2) -0.007(2) 0.000(3)
O2 0.057(4) 0.051(4) 0.093(6) -0.029(4) -0.016(4) -0.006(3)
C25 0.032(4) 0.024(3) 0.030(4) -0.008(3) -0.003(3) 0.006(3)
C5 0.025(3) 0.035(4) 0.034(4) -0.012(3) -0.007(3) 0.000(3)
C6 0.030(4) 0.028(4) 0.034(4) -0.004(3) -0.012(3) 0.007(3)
C35 0.025(3) 0.042(4) 0.031(4) -0.008(3) -0.007(3) -0.006(3)
C4 0.036(4) 0.029(4) 0.039(4) -0.018(3) -0.011(3) 0.001(3)
C26 0.042(4) 0.028(4) 0.031(4) -0.005(3) -0.011(3) 0.003(3)
C24 0.040(4) 0.026(4) 0.030(4) -0.002(3) 0.005(3) -0.003(3)
C33 0.027(3) 0.026(3) 0.032(3) -0.011(3) 0.001(3) -0.005(3)
C8 0.036(4) 0.034(4) 0.036(4) -0.014(3) -0.008(3) 0.002(3)
C7 0.068(6) 0.033(4) 0.046(5) -0.017(4) -0.022(4) 0.006(4)
C20 0.046(4) 0.037(4) 0.029(4) -0.012(3) -0.007(3) -0.005(3)
C13 0.031(4) 0.047(5) 0.037(4) -0.018(4) -0.001(3) -0.003(3)
C19 0.044(4) 0.055(5) 0.036(4) -0.026(4) -0.002(3) 0.002(4)
C10 0.029(4) 0.031(4) 0.036(4) -0.010(3) -0.002(3) 0.003(3)
C34 0.032(4) 0.034(4) 0.034(4) -0.014(3) -0.006(3) -0.008(3)
C30 0.034(4) 0.038(4) 0.037(4) -0.006(3) -0.001(3) 0.009(3)
C28 0.048(4) 0.033(4) 0.033(4) -0.011(3) 0.000(3) 0.004(3)
C29 0.047(5) 0.042(5) 0.042(4) -0.013(4) 0.003(4) 0.012(4)
C1 0.037(4) 0.021(3) 0.049(5) -0.002(3) -0.020(3) 0.005(3)
C22 0.037(4) 0.043(5) 0.047(5) -0.002(4) 0.001(4) -0.013(4)
C9 0.035(4) 0.029(4) 0.037(4) -0.010(3) -0.004(3) -0.001(3)
C23 0.030(4) 0.032(4) 0.037(4) -0.009(3) -0.003(3) -0.005(3)
C32 0.033(4) 0.033(4) 0.048(5) -0.013(3) -0.008(3) 0.002(3)
C3 0.030(4) 0.031(4) 0.042(4) -0.012(3) -0.014(3) 0.000(3)
C36 0.031(4) 0.048(5) 0.051(5) -0.015(4) -0.016(4) -0.004(4)
C11 0.040(4) 0.039(4) 0.046(5) -0.012(4) -0.009(4) 0.014(4)
C27 0.065(6) 0.057(6) 0.043(5) -0.027(4) -0.009(4) 0.008(5)
C14 0.032(4) 0.053(5) 0.059(5) -0.025(4) -0.002(4) -0.005(4)
C21 0.058(5) 0.050(5) 0.030(4) -0.011(4) -0.015(4) -0.004(4)
C18 0.039(4) 0.051(5) 0.034(4) -0.019(4) -0.005(3) 0.010(4)
B1 0.027(4) 0.035(4) 0.029(4) -0.009(3) -0.017(3) 0.009(3)
C31 0.030(4) 0.074(7) 0.056(5) -0.018(5) -0.002(4) 0.016(4)
C12 0.046(5) 0.046(5) 0.042(5) -0.011(4) 0.008(4) -0.017(4)
B2 0.019(3) 0.033(4) 0.031(4) -0.005(3) -0.011(3) 0.000(3)
C15 0.023(4) 0.061(5) 0.050(5) -0.022(4) -0.005(3) -0.002(4)
C16 0.036(5) 0.078(7) 0.070(7) -0.015(6) -0.024(5) 0.001(5)
C17 0.054(6) 0.089(8) 0.045(5) -0.031(5) -0.013(4) 0.031(6)
C50 0.088(9) 0.092(9) 0.060(7) -0.035(7) -0.009(6) -0.005(8)
C51 0.070(7) 0.093(9) 0.096(9) -0.054(8) 0.025(7) -0.014(7)
N13 0.144(14) 0.196(18) 0.114(12) -0.079(13) -0.060(11) 0.035(13)

loop_
_atom_type_symbol
_atom_type_description
_atom_type_scat_dispersion_real
_atom_type_scat_dispersion_imag
_atom_type_scat_source
C C 0.0181 0.0091 'International Tables Vol C Tables 4.2.6.8 and 6.1.1.4'
H H 0.0000 0.0000 'International Tables Vol C Tables 4.2.6.8 and 6.1.1.4'
B B 0.0090 0.0039 'International Tables Vol C Tables 4.2.6.8 and 6.1.1.4'
N N 0.0311 0.0180 'International Tables Vol C Tables 4.2.6.8 and 6.1.1.4'
O O 0.0492 0.0322 'International Tables Vol C Tables 4.2.6.8 and 6.1.1.4'
Pt Pt -4.5932 6.9264 'International Tables Vol C Tables 4.2.6.8 and 6.1.1.4'
W W -5.4734 5.5774 'International Tables Vol C Tables 4.2.6.8 and 6.1.1.4'

loop_
_geom_angle_atom_site_label_1
_geom_angle_atom_site_label_2
_geom_angle_atom_site_label_3
_geom_angle
C2 W2 C5 102.6(3)
C2 W2 C6 86.8(3)
C5 W2 C6 86.1(3)
C2 W2 N11 102.1(3)
C5 W2 N11 94.5(3)
C6 W2 N11 170.6(2)
C2 W2 N9 163.9(3)
C5 W2 N9 92.5(3)
C6 W2 N9 88.6(2)
N11 W2 N9 82.0(2)
C2 W2 N7 86.7(3)
C5 W2 N7 170.5(3)
C6 W2 N7 92.2(3)
N11 W2 N7 85.7(2)
N9 W2 N7 78.1(2)
C2 W2 Pt1 46.7(2)
C5 W2 Pt1 55.9(2)
C6 W2 Pt1 83.48(19)
N11 W2 Pt1 104.63(14)
N9 W2 Pt1 147.78(15)
N7 W2 Pt1 133.24(15)
C1 W1 C4 102.1(3)
C1 W1 C3 90.4(3)
C4 W1 C3 87.0(3)
C1 W1 N5 99.2(3)
C4 W1 N5 96.8(3)
C3 W1 N5 168.7(3)
C1 W1 N1 88.1(3)
C4 W1 N1 169.2(3)
C3 W1 N1 89.8(3)
N5 W1 N1 84.5(2)
C1 W1 N3 167.6(3)
C4 W1 N3 90.2(3)
C3 W1 N3 89.0(3)
N5 W1 N3 80.5(2)
N1 W1 N3 79.5(2)
C1 W1 Pt1 48.5(2)
C4 W1 Pt1 54.0(2)
C3 W1 Pt1 82.7(2)
N5 W1 Pt1 108.10(15)
N1 W1 Pt1 135.65(15)
N3 W1 Pt1 143.49(16)
C2 Pt1 C1 122.8(3)
C2 Pt1 C4 124.1(3)
C1 Pt1 C4 89.8(3)
C2 Pt1 C5 88.7(3)
C1 Pt1 C5 128.7(3)
C4 Pt1 C5 105.3(3)
C2 Pt1 W1 145.4(2)
C1 Pt1 W1 44.9(2)
C4 Pt1 W1 45.22(19)
C5 Pt1 W1 124.85(17)
C2 Pt1 W2 44.0(2)
C1 Pt1 W2 145.4(2)
C4 Pt1 W2 124.55(19)
C5 Pt1 W2 44.72(18)
W1 Pt1 W2 166.929(17)
C33 N11 N12 106.1(5)
C33 N11 W2 133.5(4)
N12 N11 W2 120.2(4)
C35 N12 N11 110.6(6)
C35 N12 B2 129.2(6)
N11 N12 B2 119.9(5)
C23 N9 N10 105.7(5)
C23 N9 W2 134.7(5)
N10 N9 W2 118.8(4)
C25 N10 N9 110.3(6)
C25 N10 B2 129.3(6)
N9 N10 B2 120.4(5)
C13 N3 N4 106.0(6)
C13 N3 W1 134.1(5)
N4 N3 W1 119.9(5)
C10 N2 N1 110.9(6)
C10 N2 B1 129.3(6)
N1 N2 B1 119.4(6)
C28 N7 N8 107.2(6)
C28 N7 W2 133.0(5)
N8 N7 W2 119.6(4)
C8 N1 N2 105.3(6)
C8 N1 W1 133.5(5)
N2 N1 W1 121.2(4)
W2 C2 Pt1 89.4(3)
W2 C2 H2 135.3
Pt1 C2 H2 135.3
C15 N4 N3 109.6(7)
C15 N4 B1 129.9(7)
N3 N4 B1 120.4(5)
C30 N8 N7 109.3(6)
C30 N8 B2 130.3(6)
N7 N8 B2 120.4(5)
C18 N5 N6 106.4(6)
C18 N5 W1 133.4(5)
N6 N5 W1 120.0(4)
C20 N6 N5 109.5(6)
C20 N6 B1 129.0(6)
N5 N6 B1 121.3(6)
N10 C25 C24 107.4(6)
N10 C25 C26 122.9(7)
C24 C25 C26 129.7(7)
O3 C5 W2 166.5(7)
O3 C5 Pt1 113.5(5)
W2 C5 Pt1 79.3(3)
O4 C6 W2 177.0(6)
N12 C35 C34 106.9(6)
N12 C35 C36 122.6(7)
C34 C35 C36 130.5(7)
O2 C4 W1 166.0(7)
O2 C4 Pt1 112.7(6)
W1 C4 Pt1 80.7(3)
C25 C26 H26A 109.5
C25 C26 H26B 109.5
H26A C26 H26B 109.5
C25 C26 H26C 109.5
H26A C26 H26C 109.5
H26B C26 H26C 109.5
C25 C24 C23 106.6(6)
C25 C24 H24 126.7
C23 C24 H24 126.7
N11 C33 C34 109.6(6)
N11 C33 C32 124.5(6)
C34 C33 C32 126.0(7)
N1 C8 C9 110.5(7)
N1 C8 C7 122.6(7)
C9 C8 C7 126.8(7)
C8 C7 H7A 109.5
C8 C7 H7B 109.5
H7A C7 H7B 109.5
C8 C7 H7C 109.5
H7A C7 H7C 109.5
H7B C7 H7C 109.5
N6 C20 C19 107.7(7)
N6 C20 C21 121.9(7)
C19 C20 C21 130.4(8)
N3 C13 C14 110.3(8)
N3 C13 C12 123.3(7)
C14 C13 C12 126.5(8)
C20 C19 C18 106.7(7)
C20 C19 H19 126.6
C18 C19 H19 126.6
N2 C10 C9 107.1(6)
N2 C10 C11 124.4(7)
C9 C10 C11 128.4(7)
C35 C34 C33 106.8(6)
C35 C34 H34 126.6
C33 C34 H34 126.6
N8 C30 C29 108.4(7)
N8 C30 C31 123.2(8)
C29 C30 C31 128.4(8)
N7 C28 C29 109.6(7)
N7 C28 C27 125.5(8)
C29 C28 C27 124.9(8)
C30 C29 C28 105.5(7)
C30 C29 H29 127.3
C28 C29 H29 127.3
W1 C1 Pt1 86.6(3)
W1 C1 H1 136.7
Pt1 C1 H1 136.7
C23 C22 H22A 109.5
C23 C22 H22B 109.5
H22A C22 H22B 109.5
C23 C22 H22C 109.5
H22A C22 H22C 109.5
H22B C22 H22C 109.5
C8 C9 C10 106.1(7)
C8 C9 H9 127.0
C10 C9 H9 127.0
N9 C23 C24 110.0(6)
N9 C23 C22 123.2(7)
C24 C23 C22 126.8(7)
C33 C32 H32A 109.5
C33 C32 H32B 109.5
H32A C32 H32B 109.5
C33 C32 H32C 109.5
H32A C32 H32C 109.5
H32B C32 H32C 109.5
O1 C3 W1 179.1(7)
C35 C36 H36A 109.5
C35 C36 H36B 109.5
H36A C36 H36B 109.5
C35 C36 H36C 109.5
H36A C36 H36C 109.5
H36B C36 H36C 109.5
C10 C11 H11A 109.5
C10 C11 H11B 109.5
H11A C11 H11B 109.5
C10 C11 H11C 109.5
H11A C11 H11C 109.5
H11B C11 H11C 109.5
C28 C27 H27A 109.5
C28 C27 H27B 109.5
H27A C27 H27B 109.5
C28 C27 H27C 109.5
H27A C27 H27C 109.5
H27B C27 H27C 109.5
C15 C14 C13 106.6(8)
C15 C14 H14 126.7
C13 C14 H14 126.7
C20 C21 H21A 109.5
C20 C21 H21B 109.5
H21A C21 H21B 109.5
C20 C21 H21C 109.5
H21A C21 H21C 109.5
H21B C21 H21C 109.5
N5 C18 C19 109.6(7)
N5 C18 C17 123.1(7)
C19 C18 C17 127.2(8)
N2 B1 N6 110.5(6)
N2 B1 N4 108.6(6)
N6 B1 N4 108.1(6)
N2 B1 H1A 109.9
N6 B1 H1A 109.9
N4 B1 H1A 109.9
C30 C31 H31A 109.5
C30 C31 H31B 109.5
H31A C31 H31B 109.5
C30 C31 H31C 109.5
H31A C31 H31C 109.5
H31B C31 H31C 109.5
C13 C12 H12A 109.5
C13 C12 H12B 109.5
H12A C12 H12B 109.5
C13 C12 H12C 109.5
H12A C12 H12C 109.5
H12B C12 H12C 109.5
N12 B2 N8 110.1(6)
N12 B2 N10 108.7(6)
N8 B2 N10 109.3(6)
N12 B2 H2A 109.6
N8 B2 H2A 109.6
N10 B2 H2A 109.6
C14 C15 N4 107.5(7)
C14 C15 C16 131.0(8)
N4 C15 C16 121.6(8)
C15 C16 H16A 109.5
C15 C16 H16B 109.5
H16A C16 H16B 109.5
C15 C16 H16C 109.5
H16A C16 H16C 109.5
H16B C16 H16C 109.5
C18 C17 H17A 109.5
C18 C17 H17B 109.5
H17A C17 H17B 109.5
C18 C17 H17C 109.5
H17A C17 H17C 109.5
H17B C17 H17C 109.5
N13 C50 C51 178(2)
C50 C51 H51A 109.5
C50 C51 H51B 109.5
H51A C51 H51B 109.5
C50 C51 H51C 109.5
H51A C51 H51C 109.5
H51B C51 H51C 109.5

loop_
_geom_bond_atom_site_label_1
_geom_bond_atom_site_label_2
_geom_bond_distance
W2 C2 1.910(8)
W2 C5 1.970(7)
W2 C6 2.002(8)
W2 N11 2.231(5)
W2 N9 2.260(6)
W2 N7 2.263(6)
W2 Pt1 2.7518(5)
W1 C1 1.929(8)
W1 C4 1.962(7)
W1 C3 2.012(8)
W1 N5 2.227(6)
W1 N1 2.245(6)
W1 N3 2.275(6)
W1 Pt1 2.7277(4)
Pt1 C2 2.001(7)
Pt1 C1 2.046(7)
Pt1 C4 2.237(7)
Pt1 C5 2.319(7)
N11 C33 1.342(9)
N11 N12 1.377(7)
N12 C35 1.341(9)
N12 B2 1.526(10)
O3 C5 1.175(9)
N9 C23 1.342(10)
N9 N10 1.381(8)
O1 C3 1.148(10)
N10 C25 1.345(9)
N10 B2 1.551(10)
N3 C13 1.330(10)
N3 N4 1.369(9)
O4 C6 1.140(9)
N2 C10 1.341(10)
N2 N1 1.374(8)
N2 B1 1.528(10)
N7 C28 1.333(10)
N7 N8 1.370(8)
N1 C8 1.347(10)
C2 H2 0.9300
N4 C15 1.356(10)
N4 B1 1.543(11)
N8 C30 1.342(10)
N8 B2 1.530(10)
N5 C18 1.337(10)
N5 N6 1.378(8)
N6 C20 1.349(10)
N6 B1 1.532(10)
O2 C4 1.189(10)
C25 C24 1.372(11)
C25 C26 1.491(10)
C35 C34 1.383(11)
C35 C36 1.495(10)
C26 H26A 0.9600
C26 H26B 0.9600
C26 H26C 0.9600
C24 C23 1.386(11)
C24 H24 0.9300
C33 C34 1.385(10)
C33 C32 1.486(10)
C8 C9 1.379(11)
C8 C7 1.510(11)
C7 H7A 0.9600
C7 H7B 0.9600
C7 H7C 0.9600
C20 C19 1.365(12)
C20 C21 1.503(11)
C13 C14 1.379(11)
C13 C12 1.501(11)
C19 C18 1.384(12)
C19 H19 0.9300
C10 C9 1.386(11)
C10 C11 1.499(10)
C34 H34 0.9300
C30 C29 1.380(12)
C30 C31 1.500(11)
C28 C29 1.395(12)
C28 C27 1.497(12)
C29 H29 0.9300
C1 H1 0.9300
C22 C23 1.495(10)
C22 H22A 0.9600
C22 H22B 0.9600
C22 H22C 0.9600
C9 H9 0.9300
C32 H32A 0.9600
C32 H32B 0.9600
C32 H32C 0.9600
C36 H36A 0.9600
C36 H36B 0.9600
C36 H36C 0.9600
C11 H11A 0.9600
C11 H11B 0.9600
C11 H11C 0.9600
C27 H27A 0.9600
C27 H27B 0.9600
C27 H27C 0.9600
C14 C15 1.355(13)
C14 H14 0.9300
C21 H21A 0.9600
C21 H21B 0.9600
C21 H21C 0.9600
C18 C17 1.495(12)
B1 H1A 0.9800
C31 H31A 0.9600
C31 H31B 0.9600
C31 H31C 0.9600
C12 H12A 0.9600
C12 H12B 0.9600
C12 H12C 0.9600
B2 H2A 0.9800
C15 C16 1.504(12)
C16 H16A 0.9600
C16 H16B 0.9600
C16 H16C 0.9600
C17 H17A 0.9600
C17 H17B 0.9600
C17 H17C 0.9600
C50 N13 1.112(19)
C50 C51 1.444(18)
C51 H51A 0.9600
C51 H51B 0.9600
C51 H51C 0.9600
